data_7702104
loop_
_publ_author_name
'Chang, Yao-Pang'
'Levason, William'
'Light, Mark E.'
'Reid, Gillian'

_publ_section_title
;
 Niobium tetrachloride complexes with thio-, seleno- and telluro-ether
 coordination - synthesis and structures.
;
_journal_issue 41
_journal_name_full 'Dalton transactions (Cambridge, England : 2003)'
_journal_page_first 16262
_journal_page_last 16274
_journal_paper_doi 10.1039/c6dt02979e
_journal_volume 45
_journal_year 2016
_chemical_formula_moiety 'C5 H12 Cl4 Nb Se2'
_chemical_formula_sum 'C5 H12 Cl4 Nb Se2'
_chemical_formula_weight 464.78
_chemical_properties_physical ', Air-sensitive,Moisture-sensitive'
_space_group_crystal_system tetragonal
_space_group_IT_number 88
_space_group_name_Hall '-I 4ad'
_space_group_name_H-M_alt 'I 41/a :2'
_atom_sites_solution_hydrogens geom
_audit_creation_method SHELXL-2014/7
_audit_update_record
;
2016-07-18 deposited with the CCDC.
2016-09-13 downloaded from the CCDC.
;
_cell_angle_alpha 90
_cell_angle_beta 90
_cell_angle_gamma 90
_cell_formula_units_Z 8
_cell_length_a 9.9381(2)
_cell_length_b 9.9381(2)
_cell_length_c 26.2651(11)
_cell_measurement_reflns_used 6180
_cell_measurement_temperature 100(2)
_cell_measurement_theta_max 32.0750
_cell_measurement_theta_min 2.2060
_cell_volume 2594.09(13)
_computing_cell_refinement 'Bruker FRAMBO'
_computing_data_collection 'Bruker FRAMBO'
_computing_data_reduction 'Bruker SAINT'
_computing_molecular_graphics 'Bruker SHELXTL'
_computing_publication_material 'Bruker SHELXTL'
_computing_structure_refinement 'SHELXL-2014/7 (Sheldrick, 2014)'
_computing_structure_solution 'Bruker SHELXTL'
_diffrn_ambient_temperature 100(2)
_diffrn_detector_area_resol_mean 28.5714
_diffrn_measured_fraction_theta_full 0.998
_diffrn_measured_fraction_theta_max 0.998
_diffrn_measurement_device_type 'Rigaku AFC12 (Right)'
_diffrn_measurement_method 'profile data from \w-scans'
_diffrn_radiation_type MoK\a
_diffrn_radiation_wavelength 0.71073
_diffrn_reflns_av_R_equivalents 0.0831
_diffrn_reflns_av_unetI/netI 0.0360
_diffrn_reflns_Laue_measured_fraction_full 0.998
_diffrn_reflns_Laue_measured_fraction_max 0.998
_diffrn_reflns_limit_h_max 12
_diffrn_reflns_limit_h_min -10
_diffrn_reflns_limit_k_max 12
_diffrn_reflns_limit_k_min -12
_diffrn_reflns_limit_l_max 30
_diffrn_reflns_limit_l_min -32
_diffrn_reflns_number 8738
_diffrn_reflns_point_group_measured_fraction_full 0.998
_diffrn_reflns_point_group_measured_fraction_max 0.998
_diffrn_reflns_theta_full 25.242
_diffrn_reflns_theta_max 26.000
_diffrn_reflns_theta_min 1.551
_diffrn_source 'Rotating Anode'
_exptl_absorpt_coefficient_mu 7.317
_exptl_absorpt_correction_T_max 1.00000
_exptl_absorpt_correction_T_min 0.46954
_exptl_absorpt_correction_type multi-scan
_exptl_absorpt_process_details
; 
CrysAlisPro 1.171.38.41 (Rigaku Oxford Diffraction, 2015) 
Empirical absorption correction using spherical harmonics, 
 implemented in SCALE3 ABSPACK scaling algorithm. 
;
_exptl_crystal_colour Red
_exptl_crystal_density_diffrn 2.380
_exptl_crystal_description Chip
_exptl_crystal_F_000 1752
_exptl_crystal_size_max 0.060
_exptl_crystal_size_mid 0.050
_exptl_crystal_size_min 0.030
_refine_diff_density_max 0.836
_refine_diff_density_min -0.723
_refine_diff_density_rms 0.154
_refine_ls_extinction_method none
_refine_ls_goodness_of_fit_ref 1.049
_refine_ls_hydrogen_treatment constr
_refine_ls_matrix_type full
_refine_ls_number_parameters 58
_refine_ls_number_reflns 1281
_refine_ls_number_restraints 0
_refine_ls_restrained_S_all 1.049
_refine_ls_R_factor_all 0.0302
_refine_ls_R_factor_gt 0.0281
_refine_ls_shift/su_max 0.000
_refine_ls_shift/su_mean 0.000
_refine_ls_structure_factor_coef Fsqd
_refine_ls_weighting_details 'w=1/[\s^2^(Fo^2^)+(0.0433P)^2^+0.5224P] where P=(Fo^2^+2Fc^2^)/3'
_refine_ls_weighting_scheme calc
_refine_ls_wR_factor_gt 0.0689
_refine_ls_wR_factor_ref 0.0697
_reflns_Friedel_coverage 0.000
_reflns_number_gt 1219
_reflns_number_total 1281
_reflns_threshold_expression 'I > 2\s(I)'
_cod_data_source_file c6dt02979e2.cif
_cod_data_source_block 2016_1802r3
_cod_original_cell_volume 2594.09(15)
_cod_original_sg_symbol_H-M 'I 41/a'
_cod_database_code 7702104
_shelx_shelxl_version_number 2014/7
_shelx_space_group_comment
; 
The symmetry employed for this shelxl refinement is uniquely defined 
by the following loop, which should always be used as a source of 
symmetry information in preference to the above space-group names. 
They are only intended as comments. 
;
_shelx_estimated_absorpt_t_min 0.668
_shelx_estimated_absorpt_t_max 0.810

loop_
_space_group_symop_operation_xyz
'x, y, z'
'-x+1/2, -y, z+1/2'
'-y+3/4, x+1/4, z+1/4'
'y+3/4, -x+3/4, z+3/4'
'x+1/2, y+1/2, z+1/2'
'-x+1, -y+1/2, z+1'
'-y+5/4, x+3/4, z+3/4'
'y+5/4, -x+5/4, z+5/4'
'-x, -y, -z'
'x-1/2, y, -z-1/2'
'y-3/4, -x-1/4, -z-1/4'
'-y-3/4, x-3/4, -z-3/4'
'-x+1/2, -y+1/2, -z+1/2'
'x, y+1/2, -z'
'y-1/4, -x+1/4, -z+1/4'
'-y-1/4, x-1/4, -z-1/4'

loop_
_atom_site_label
_atom_site_type_symbol
_atom_site_fract_x
_atom_site_fract_y
_atom_site_fract_z
_atom_site_U_iso_or_equiv
_atom_site_adp_type
_atom_site_occupancy
_atom_site_site_symmetry_order
_atom_site_calc_flag
_atom_site_refinement_flags_posn
_atom_site_refinement_flags_adp
_atom_site_refinement_flags_occupancy
Nb1 Nb 0.5000 0.7500 0.37878(2) 0.01383(16) Uani 1 2 d S T P
Se1 Se 0.60292(5) 0.59473(4) 0.30059(2) 0.01458(14) Uani 1 1 d . . .
Cl1 Cl 0.42081(12) 0.90676(12) 0.43926(5) 0.0222(3) Uani 1 1 d . . .
Cl2 Cl 0.29764(12) 0.63481(13) 0.36593(5) 0.0193(3) Uani 1 1 d . . .
C1 C 0.5453(5) 0.4126(4) 0.3167(2) 0.0202(11) Uani 1 1 d . . .
H1A H 0.4471 0.4106 0.3203 0.030 Uiso 1 1 calc R U .
H1B H 0.5870 0.3839 0.3487 0.030 Uiso 1 1 calc R U .
H1C H 0.5727 0.3517 0.2893 0.030 Uiso 1 1 calc R U .
C2 C 0.4715(5) 0.6235(4) 0.2459(2) 0.0186(10) Uani 1 1 d . . .
H2A H 0.4722 0.5444 0.2229 0.022 Uiso 1 1 calc R U .
H2B H 0.3805 0.6305 0.2610 0.022 Uiso 1 1 calc R U .
C3 C 0.5000 0.7500 0.2147(3) 0.0239(17) Uani 1 2 d S T P
H3A H 0.4216 0.7676 0.1924 0.029 Uiso 0.5 1 calc R U P
H3B H 0.5784 0.7324 0.1924 0.029 Uiso 0.5 1 calc R U P

loop_
_atom_site_aniso_label
_atom_site_aniso_U_11
_atom_site_aniso_U_22
_atom_site_aniso_U_33
_atom_site_aniso_U_23
_atom_site_aniso_U_13
_atom_site_aniso_U_12
Nb1 0.0135(3) 0.0142(3) 0.0138(3) 0.000 0.000 -0.0009(2)
Se1 0.0130(2) 0.0152(2) 0.0156(3) -0.00019(18) 0.00034(18) 0.00187(19)
Cl1 0.0277(6) 0.0198(5) 0.0190(7) -0.0032(5) 0.0055(5) 0.0015(4)
Cl2 0.0141(5) 0.0212(6) 0.0227(7) 0.0009(5) 0.0008(4) -0.0032(4)
C1 0.029(3) 0.013(2) 0.019(3) -0.002(2) 0.001(2) -0.004(2)
C2 0.018(2) 0.020(2) 0.018(2) -0.002(2) -0.0065(19) 0.0033(19)
C3 0.030(4) 0.028(4) 0.014(4) 0.000 0.000 0.013(3)

loop_
_atom_type_symbol
_atom_type_description
_atom_type_scat_dispersion_real
_atom_type_scat_dispersion_imag
_atom_type_scat_source
C C 0.0033 0.0016 'International Tables Vol C Tables 4.2.6.8 and 6.1.1.4'
H H 0.0000 0.0000 'International Tables Vol C Tables 4.2.6.8 and 6.1.1.4'
Cl Cl 0.1484 0.1585 'International Tables Vol C Tables 4.2.6.8 and 6.1.1.4'
Se Se -0.0929 2.2259 'International Tables Vol C Tables 4.2.6.8 and 6.1.1.4'
Nb Nb -2.0727 0.6215 'International Tables Vol C Tables 4.2.6.8 and 6.1.1.4'

loop_
_geom_angle_atom_site_label_1
_geom_angle_atom_site_label_2
_geom_angle_atom_site_label_3
_geom_angle
_geom_angle_site_symmetry_1
_geom_angle_site_symmetry_3
Cl2 Nb1 Cl2 163.40(7) . 6_564
Cl2 Nb1 Cl1 97.67(4) . .
Cl2 Nb1 Cl1 93.49(4) 6_564 .
Cl2 Nb1 Cl1 93.49(4) . 6_564
Cl2 Nb1 Cl1 97.67(4) 6_564 6_564
Cl1 Nb1 Cl1 95.39(7) . 6_564
Cl2 Nb1 Se1 81.25(3) . 6_564
Cl2 Nb1 Se1 86.43(4) 6_564 6_564
Cl1 Nb1 Se1 90.47(3) . 6_564
Cl1 Nb1 Se1 172.62(3) 6_564 6_564
Cl2 Nb1 Se1 86.43(4) . .
Cl2 Nb1 Se1 81.25(3) 6_564 .
Cl1 Nb1 Se1 172.62(3) . .
Cl1 Nb1 Se1 90.47(3) 6_564 .
Se1 Nb1 Se1 84.07(3) 6_564 .
C1 Se1 C2 95.7(2) . .
C1 Se1 Nb1 104.40(15) . .
C2 Se1 Nb1 102.50(15) . .
Se1 C1 H1A 109.5 . .
Se1 C1 H1B 109.5 . .
H1A C1 H1B 109.5 . .
Se1 C1 H1C 109.5 . .
H1A C1 H1C 109.5 . .
H1B C1 H1C 109.5 . .
C3 C2 Se1 112.9(3) . .
C3 C2 H2A 109.0 . .
Se1 C2 H2A 109.0 . .
C3 C2 H2B 109.0 . .
Se1 C2 H2B 109.0 . .
H2A C2 H2B 107.8 . .
C2 C3 C2 115.1(6) . 6_564
C2 C3 H3A 108.5 . .
C2 C3 H3A 108.5 6_564 .
C2 C3 H3B 108.5 . .
C2 C3 H3B 108.5 6_564 .
H3A C3 H3B 107.5 . .

loop_
_geom_bond_atom_site_label_1
_geom_bond_atom_site_label_2
_geom_bond_distance
_geom_bond_site_symmetry_2
Nb1 Cl2 2.3386(12) .
Nb1 Cl2 2.3386(12) 6_564
Nb1 Cl1 2.3600(13) .
Nb1 Cl1 2.3601(13) 6_564
Nb1 Se1 2.7647(7) 6_564
Nb1 Se1 2.7648(7) .
Se1 C1 1.945(4) .
Se1 C2 1.963(5) .
C1 H1A 0.9800 .
C1 H1B 0.9800 .
C1 H1C 0.9800 .
C2 C3 1.527(6) .
C2 H2A 0.9900 .
C2 H2B 0.9900 .
C3 C2 1.527(6) 6_564
C3 H3A 0.9900 .
C3 H3B 0.9900 .
